data_4033236
loop_
_publ_author_name
'Shimoyama, Daisuke'
'Ikeda, Toshiaki'
'Sekiya, Ryo'
'Haino, Takeharu'

_publ_section_title
;
 Synthesis and Structure of Feet-to-Feet Connected Bisresorcinarenes.
;
_journal_issue 24
_journal_name_full 'The Journal of organic chemistry'
_journal_page_first 13220
_journal_page_last 13230
_journal_paper_doi 10.1021/acs.joc.7b02301
_journal_volume 82
_journal_year 2017
_chemical_formula_moiety 'C88 H104 O16, 7(C4 H9 N O), C4 H8 O2'
_chemical_formula_sum 'C120 H175 N7 O25'
_chemical_formula_weight 2115.76
_chemical_name_systematic
;
 ?
;
_space_group_IT_number 2
_symmetry_cell_setting triclinic
_symmetry_Int_Tables_number 2
_symmetry_space_group_name_Hall '-P 1'
_symmetry_space_group_name_H-M 'P -1'
_atom_sites_solution_hydrogens geom
_audit_creation_date 2016-10-28T15:06:26-00:00
_audit_creation_method 'WinGX routine CIF_UPDATE'
_cell_angle_alpha 65.245(3)
_cell_angle_beta 75.329(3)
_cell_angle_gamma 88.640(3)
_cell_formula_units_Z 2
_cell_length_a 16.813(4)
_cell_length_b 21.414(5)
_cell_length_c 22.481(5)
_cell_measurement_reflns_used 9868
_cell_measurement_temperature 123(2)
_cell_measurement_theta_max 27.89
_cell_measurement_theta_min 2.35
_cell_volume 7079(3)
_computing_cell_refinement 'Bruker SAINT'
_computing_data_collection 'Bruker APEX2'
_computing_data_reduction 'SHELXS-2013 (Sheldrick, 2013)'
_computing_structure_refinement 'SHELXL-2013 (Sheldrick, 2013)'
_diffrn_ambient_temperature 123(2)
_diffrn_measured_fraction_theta_full 0.996
_diffrn_measured_fraction_theta_max 0.97
_diffrn_measurement_device_type 'Bluker APEX-II CCD'
_diffrn_measurement_method '\w scans'
_diffrn_radiation_monochromator graphite
_diffrn_radiation_probe x-ray
_diffrn_radiation_source 'sealed tube'
_diffrn_radiation_type MoK\a
_diffrn_radiation_wavelength 0.71073
_diffrn_reflns_av_R_equivalents 0.0673
_diffrn_reflns_av_unetI/netI 0.1226
_diffrn_reflns_limit_h_max 22
_diffrn_reflns_limit_h_min -22
_diffrn_reflns_limit_k_max 28
_diffrn_reflns_limit_k_min -28
_diffrn_reflns_limit_l_max 29
_diffrn_reflns_limit_l_min -29
_diffrn_reflns_number 82480
_diffrn_reflns_theta_full 25.242
_diffrn_reflns_theta_max 28.108
_diffrn_reflns_theta_min 1.713
_exptl_absorpt_coefficient_mu 0.069
_exptl_absorpt_correction_type none
_exptl_crystal_colour colorless
_exptl_crystal_density_diffrn 0.993
_exptl_crystal_description block
_exptl_crystal_F_000 3068
_exptl_crystal_size_max 0.16
_exptl_crystal_size_mid 0.13
_exptl_crystal_size_min 0.07
_refine_diff_density_max 0.952
_refine_diff_density_min -0.533
_refine_diff_density_rms 0.076
_refine_ls_extinction_method none
_refine_ls_goodness_of_fit_ref 1.07
_refine_ls_hydrogen_treatment constr
_refine_ls_matrix_type full
_refine_ls_number_parameters 1514
_refine_ls_number_reflns 33527
_refine_ls_number_restraints 2294
_refine_ls_restrained_S_all 1.069
_refine_ls_R_factor_all 0.1976
_refine_ls_R_factor_gt 0.1136
_refine_ls_shift/su_max 0
_refine_ls_shift/su_mean 0
_refine_ls_structure_factor_coef Fsqd
_refine_ls_weighting_details
;
 w=1/[\s^2^(Fo^2^)+(0.1566P)^2^]
 where P=(Fo^2^+2Fc^2^)/3
;
_refine_ls_weighting_scheme calc
_refine_ls_wR_factor_gt 0.2829
_refine_ls_wR_factor_ref 0.3171
_reflns_Friedel_coverage 0
_reflns_number_gt 15494
_reflns_number_total 33527
_reflns_threshold_expression 'I > 2\s(I)'
_cod_data_source_file jo7b02301_si_002.cif
_cod_data_source_block C10OH_compound_1c
_cod_depositor_comments
;
The following automatic conversions were performed:

'_diffrn_radiation_probe' value 'X-ray' changed to 'x-ray' according
to
/home/data/users/saulius/crontab/automatic-downloads/rss-feeds/ACS/lib/dictionaries/cif_core.dic
dictionary named 'cif_core.dic' version 2.4.2 from 2011-04-26.

Automatic conversion script
Id: cif_fix_values 4973 2017-02-22 13:04:09Z antanas 

 Adding full bibliography for 4033235--4033239.cif.
;
_cod_database_code 4033236

loop_
_symmetry_equiv_pos_as_xyz
'x, y, z'
'-x, -y, -z'

loop_
_atom_site_label
_atom_site_type_symbol
_atom_site_fract_x
_atom_site_fract_y
_atom_site_fract_z
_atom_site_U_iso_or_equiv
_atom_site_adp_type
_atom_site_occupancy
_atom_site_site_symmetry_order
_atom_site_calc_flag
_atom_site_refinement_flags_posn
_atom_site_refinement_flags_adp
_atom_site_refinement_flags_occupancy
_atom_site_disorder_assembly
_atom_site_disorder_group
C54 C 0.79096(19) 0.69063(16) 0.73106(16) 0.0209(7) Uani 1 1 d . U . . .
C22 C 0.18869(19) 0.27069(16) 0.77580(17) 0.0218(7) Uani 1 1 d . U . . .
C9 C 0.62912(19) 0.18708(17) 0.62916(17) 0.0224(7) Uani 1 1 d . U . . .
C36 C 0.43965(18) 0.79616(15) 0.73610(16) 0.0183(7) Uani 1 1 d . U . . .
C39 C 0.34762(19) 0.78060(17) 0.86533(17) 0.0239(7) Uani 1 1 d . U . . .
C32 C 0.6127(2) 0.88020(16) 0.63968(16) 0.0217(7) Uani 1 1 d . U . . .
C38 C 0.34707(19) 0.84065(17) 0.80821(17) 0.0228(7) Uani 1 1 d . U . . .
H38 H 0.3162 0.8768 0.8129 0.027 Uiso 1 1 calc R U . . .
C26 C 0.2294(2) 0.33960(16) 0.65244(16) 0.0219(7) Uani 1 1 d . U . . .
C12 C 0.54206(19) 0.17350(16) 0.75886(17) 0.0213(7) Uani 1 1 d . U . . .
C21 C 0.2086(2) 0.24752(17) 0.84395(17) 0.0236(7) Uani 1 1 d . U . . .
H21 H 0.1554 0.2275 0.88 0.028 Uiso 1 1 calc R U . . .
C51 C 0.8202(2) 0.64222(17) 0.86007(17) 0.0242(7) Uani 1 1 d . U . . .
C31 C 0.6966(2) 0.89445(16) 0.62848(16) 0.0245(8) Uani 1 1 d . U . . .
H31 H 0.7185 0.9396 0.6174 0.029 Uiso 1 1 calc R U . . .
C5 C 0.5002(2) 0.31074(17) 0.55690(16) 0.0251(8) Uani 1 1 d . U . . .
C64 C 0.46222(19) 0.73694(16) 0.65849(17) 0.0205(7) Uani 1 1 d . U . . .
H64A H 0.4975 0.739 0.615 0.025 Uiso 1 1 calc R U . . .
H64B H 0.4733 0.6952 0.6958 0.025 Uiso 1 1 calc R U . . .
C2 C 0.3468(2) 0.31232(19) 0.52847(18) 0.0306(8) Uani 1 1 d . U . . .
C65 C 0.6076(2) 0.37017(18) 0.58358(19) 0.0280(8) Uani 1 1 d . U . . .
H65A H 0.5696 0.3683 0.626 0.034 Uiso 1 1 calc R U . . .
H65B H 0.5996 0.4128 0.5456 0.034 Uiso 1 1 calc R U . . .
C49 C 0.67860(19) 0.57231(16) 0.91750(16) 0.0222(7) Uani 1 1 d . U . . .
H49 H 0.7063 0.5509 0.9549 0.027 Uiso 1 1 calc R U . . .
C104 C 0.3461(2) 0.05622(18) 0.69763(18) 0.0288(8) Uani 1 1 d . U . . .
C57 C 0.3254(2) 0.44979(16) 0.59705(18) 0.0248(8) Uani 1 1 d . U . . .
H57A H 0.3562 0.4316 0.6321 0.03 Uiso 1 1 calc R U . . .
H57B H 0.3649 0.481 0.5539 0.03 Uiso 1 1 calc R U . . .
C86 C 0.2575(2) 0.53466(19) 0.8924(2) 0.0327(9) Uani 1 1 d . U . . .
H86A H 0.2394 0.4996 0.9402 0.039 Uiso 1 1 calc R U . . .
H86B H 0.3049 0.518 0.8686 0.039 Uiso 1 1 calc R U . . .
C66 C 0.6957(2) 0.3752(2) 0.5879(2) 0.0381(9) Uani 1 1 d . U . . .
H66A H 0.7067 0.3302 0.6212 0.046 Uiso 1 1 calc R U . . .
H66B H 0.7341 0.3847 0.543 0.046 Uiso 1 1 calc R U . . .
C71 C 0.8021(2) 0.60239(19) 0.6509(2) 0.0331(9) Uani 1 1 d . U . . .
H71A H 0.8066 0.5765 0.698 0.04 Uiso 1 1 calc R U . . .
H71B H 0.8575 0.625 0.6217 0.04 Uiso 1 1 calc R U . . .
C034 C 0.3391(3) 0.17327(19) 0.6926(2) 0.0419(10) Uani 1 1 d . U . . .
H03A H 0.3994 0.1742 0.6798 0.063 Uiso 1 1 calc R U . . .
H03B H 0.3207 0.1782 0.7353 0.063 Uiso 1 1 calc R U . . .
H03C H 0.3216 0.2114 0.6567 0.063 Uiso 1 1 calc R U . . .
N501 N 0.1152(2) 0.8449(2) 0.7518(2) 0.0678(12) Uani 1 1 d . U . . .
C504 C 0.0511(2) 0.8376(2) 0.7307(2) 0.0468(11) Uani 1 1 d . U . . .
C84 C 0.1515(2) 0.4703(2) 0.8701(2) 0.0373(9) Uani 1 1 d . U . . .
H84A H 0.1195 0.4451 0.9182 0.045 Uiso 1 1 calc R U . . .
H84B H 0.1126 0.4783 0.8416 0.045 Uiso 1 1 calc R U . . .
C67 C 0.7129(2) 0.4309(2) 0.6087(2) 0.0408(10) Uani 1 1 d . U . . .
H67A H 0.6787 0.4184 0.6557 0.049 Uiso 1 1 calc R U . . .
H67B H 0.6952 0.4746 0.5787 0.049 Uiso 1 1 calc R U . . .
C102 C 0.2133(2) 0.0977(2) 0.7216(2) 0.0449(11) Uani 1 1 d . U . . .
H10A H 0.1913 0.1379 0.6914 0.067 Uiso 1 1 calc R U . . .
H10B H 0.1925 0.092 0.7686 0.067 Uiso 1 1 calc R U . . .
H10C H 0.1956 0.0562 0.7183 0.067 Uiso 1 1 calc R U . . .
C601 C 0.8742(3) 0.3179(3) 0.4783(3) 0.0785(17) Uani 1 1 d . U . . .
H60A H 0.8854 0.3682 0.4558 0.118 Uiso 1 1 calc R U . . .
H60B H 0.8146 0.3055 0.4913 0.118 Uiso 1 1 calc R U . . .
H60C H 0.9023 0.2983 0.4471 0.118 Uiso 1 1 calc R U . . .
C302 C 0.7837(3) 0.1533(3) 0.7791(3) 0.0828(18) Uani 1 1 d . U . . .
H30A H 0.7387 0.1215 0.8161 0.124 Uiso 1 1 calc R U . . .
H30B H 0.7651 0.1753 0.7377 0.124 Uiso 1 1 calc R U . . .
H30C H 0.8 0.1888 0.7916 0.124 Uiso 1 1 calc R U . . .
C77 C 0.7426(3) 0.3743(3) 0.8531(4) 0.0874(17) Uani 1 1 d . U . . .
H77A H 0.7588 0.3457 0.8952 0.105 Uiso 1 1 calc R U . . .
H77B H 0.7928 0.404 0.82 0.105 Uiso 1 1 calc R U . . .
C403 C 0.2151(4) 0.8516(4) 1.0334(3) 0.0883(19) Uani 1 1 d . U . . .
H40A H 0.2589 0.8227 1.0257 0.132 Uiso 1 1 calc R U . . .
H40B H 0.175 0.8253 1.0773 0.132 Uiso 1 1 calc R U . . .
H40C H 0.2392 0.8927 1.0338 0.132 Uiso 1 1 calc R U . . .
C29 C 0.71784(19) 0.77439(16) 0.65079(15) 0.0201(7) Uani 1 1 d . U . . .
C60 C 0.2322(2) 0.59028(18) 0.65358(19) 0.0266(8) Uani 1 1 d . U . . .
H60D H 0.2139 0.5599 0.7029 0.032 Uiso 1 1 calc R U . . .
H60E H 0.1834 0.5955 0.6354 0.032 Uiso 1 1 calc R U . . .
C203 C 0.5381(2) 0.8982(2) 0.8188(2) 0.0444(10) Uani 1 1 d . U . . .
H20A H 0.5144 0.9405 0.8185 0.067 Uiso 1 1 calc R U . . .
H20B H 0.5164 0.8599 0.8638 0.067 Uiso 1 1 calc R U . . .
H20C H 0.5234 0.8875 0.7844 0.067 Uiso 1 1 calc R U . . .
C24 C 0.0970(2) 0.27167(17) 0.70792(18) 0.0284(8) Uani 1 1 d . U . . .
H24 H 0.0463 0.2561 0.705 0.034 Uiso 1 1 calc R U . . .
C202 C 0.7635(2) 0.8659(2) 0.7836(2) 0.0440(10) Uani 1 1 d . U . . .
H20D H 0.7845 0.8854 0.734 0.066 Uiso 1 1 calc R U . . .
H20E H 0.7857 0.8215 0.8039 0.066 Uiso 1 1 calc R U . . .
H20F H 0.7807 0.8977 0.8001 0.066 Uiso 1 1 calc R U . . .
C602 C 0.8728(4) 0.2214(3) 0.5871(3) 0.097(2) Uani 1 1 d . U . . .
H60F H 0.882 0.2132 0.631 0.146 Uiso 1 1 calc R U . . .
H60G H 0.9015 0.1887 0.571 0.146 Uiso 1 1 calc R U . . .
H60H H 0.8135 0.2149 0.5924 0.146 Uiso 1 1 calc R U . . .
C1A C 0.5169(17) 0.5209(10) 0.6234(5) 0.042(4) Uani 0.344(5) 1 d D U P A 1
H1A1 H 0.4998 0.4807 0.6178 0.063 Uiso 0.344(5) 1 calc R U P A 1
H1A2 H 0.5759 0.5344 0.6009 0.063 Uiso 0.344(5) 1 calc R U P A 1
H1A3 H 0.4852 0.5594 0.6029 0.063 Uiso 0.344(5) 1 calc R U P A 1
C2A C 0.5261(10) 0.5573(6) 0.7131(7) 0.060(3) Uani 0.344(5) 1 d D U P A 1
H2A1 H 0.4794 0.5648 0.7449 0.09 Uiso 0.344(5) 1 calc R U P A 1
H2A2 H 0.5436 0.6001 0.6713 0.09 Uiso 0.344(5) 1 calc R U P A 1
H2A3 H 0.5721 0.5437 0.7339 0.09 Uiso 0.344(5) 1 calc R U P A 1
C4A C 0.4637(10) 0.4355(5) 0.7477(5) 0.051(3) Uani 0.344(5) 1 d D U P A 1
C6A C 0.4505(19) 0.4157(9) 0.8159(5) 0.049(3) Uani 0.344(5) 1 d D U P A 1
H6A1 H 0.4077 0.4418 0.8309 0.073 Uiso 0.344(5) 1 calc R U P A 1
H6A2 H 0.5018 0.4249 0.8251 0.073 Uiso 0.344(5) 1 calc R U P A 1
H6A3 H 0.4324 0.3662 0.8405 0.073 Uiso 0.344(5) 1 calc R U P A 1
C14 C 0.4982(2) 0.16856(17) 0.82857(16) 0.0221(7) Uani 1 1 d . U . . .
H14 H 0.5191 0.1289 0.8622 0.026 Uiso 1 1 calc R U . . .
C1B C 0.4543(9) 0.4014(6) 0.7045(7) 0.034(3) Uiso 0.348(6) 1 d D U P B 2
H1B1 H 0.4994 0.3718 0.7033 0.051 Uiso 0.348(6) 1 calc R U P B 2
H1B2 H 0.4314 0.4105 0.666 0.051 Uiso 0.348(6) 1 calc R U P B 2
H1B3 H 0.411 0.3781 0.7471 0.051 Uiso 0.348(6) 1 calc R U P B 2
C2B C 0.5189(18) 0.5202(10) 0.6303(5) 0.046(4) Uani 0.348(6) 1 d D U P B 2
H2B1 H 0.4877 0.5607 0.6235 0.069 Uiso 0.348(6) 1 calc R U P B 2
H2B2 H 0.514 0.502 0.5979 0.069 Uiso 0.348(6) 1 calc R U P B 2
H2B3 H 0.5772 0.5334 0.623 0.069 Uiso 0.348(6) 1 calc R U P B 2
C4B C 0.4849(7) 0.4760(5) 0.7599(5) 0.035(2) Uani 0.348(6) 1 d D U P B 2
C6B C 0.450(2) 0.4256(10) 0.8245(5) 0.058(4) Uani 0.348(6) 1 d D U P B 2
H6B1 H 0.4868 0.4216 0.8535 0.087 Uiso 0.348(6) 1 calc R U P B 2
H6B2 H 0.4431 0.3813 0.8224 0.087 Uiso 0.348(6) 1 calc R U P B 2
H6B3 H 0.3965 0.4381 0.8434 0.087 Uiso 0.348(6) 1 calc R U P B 2
C28 C 0.2930(2) 0.38942(17) 0.58766(17) 0.0239(7) Uani 1 1 d . U . . .
H28 H 0.2633 0.4094 0.5514 0.029 Uiso 1 1 calc R U . . .
C7 C 0.5836(2) 0.30846(17) 0.57313(17) 0.0248(8) Uani 1 1 d . U . . .
H7 H 0.6265 0.3082 0.5333 0.03 Uiso 1 1 calc R U . . .
C1C C 0.4698(11) 0.4412(7) 0.7259(8) 0.049(3) Uani 0.309(4) 1 d D U P C 3
H1C1 H 0.4752 0.4473 0.6793 0.073 Uiso 0.309(4) 1 calc R U P C 3
H1C2 H 0.4114 0.431 0.7513 0.073 Uiso 0.309(4) 1 calc R U P C 3
H1C3 H 0.5006 0.4028 0.748 0.073 Uiso 0.309(4) 1 calc R U P C 3
C2C C 0.5353(8) 0.5613(6) 0.6559(5) 0.046(3) Uani 0.309(4) 1 d D U P C 3
H2C1 H 0.5041 0.6015 0.6521 0.068 Uiso 0.309(4) 1 calc R U P C 3
H2C2 H 0.5297 0.5464 0.6214 0.068 Uiso 0.309(4) 1 calc R U P C 3
H2C3 H 0.5937 0.5739 0.6488 0.068 Uiso 0.309(4) 1 calc R U P C 3
C4C C 0.5046(10) 0.5136(6) 0.7841(5) 0.050(3) Uani 0.309(4) 1 d D U P C 3
C6C C 0.4767(8) 0.4622(6) 0.8481(5) 0.043(3) Uani 0.309(4) 1 d D U P C 3
H6C1 H 0.4925 0.4756 0.8806 0.065 Uiso 0.309(4) 1 calc R U P C 3
H6C2 H 0.5012 0.4197 0.8499 0.065 Uiso 0.309(4) 1 calc R U P C 3
H6C3 H 0.4164 0.4544 0.8599 0.065 Uiso 0.309(4) 1 calc R U P C 3
C70 C 0.7745(3) 0.5521(2) 0.6270(2) 0.0419(10) Uani 1 1 d . U . . .
H70A H 0.7154 0.5367 0.6506 0.05 Uiso 1 1 calc R U . . .
H70B H 0.7788 0.5774 0.5778 0.05 Uiso 1 1 calc R U . . .
C48 C 0.53528(19) 0.61584(17) 0.92425(16) 0.0231(7) Uani 1 1 d . U . . .
H48 H 0.5255 0.5908 0.9001 0.028 Uiso 1 1 calc R U . . .
C81 C 0.2406(2) 0.30865(18) 0.85282(18) 0.0266(8) Uani 1 1 d . U . . .
H81A H 0.2586 0.2908 0.8952 0.032 Uiso 1 1 calc R U . . .
H81B H 0.2896 0.3333 0.8144 0.032 Uiso 1 1 calc R U . . .
C103 C 0.4383(2) 0.0677(2) 0.6807(2) 0.0474(11) Uani 1 1 d . U . . .
H10D H 0.463 0.0273 0.6765 0.071 Uiso 1 1 calc R U . . .
H10E H 0.4537 0.0745 0.7169 0.071 Uiso 1 1 calc R U . . .
H10F H 0.4584 0.1087 0.6376 0.071 Uiso 1 1 calc R U . . .
C502 C 0.1824(3) 0.8000(4) 0.7497(4) 0.099(2) Uani 1 1 d . U . . .
H50A H 0.1687 0.7673 0.7328 0.148 Uiso 1 1 calc R U . . .
H50B H 0.1893 0.7744 0.7955 0.148 Uiso 1 1 calc R U . . .
H50C H 0.2338 0.8282 0.7193 0.148 Uiso 1 1 calc R U . . .
C53 C 0.8648(2) 0.71091(17) 0.73843(17) 0.0235(7) Uani 1 1 d . U . . .
C73 C 0.5213(2) 0.23316(18) 0.83586(17) 0.0250(8) Uani 1 1 d . U . . .
H73A H 0.5019 0.2735 0.8026 0.03 Uiso 1 1 calc R U . . .
H73B H 0.4917 0.2282 0.8819 0.03 Uiso 1 1 calc R U . . .
C404 C 0.1723(3) 0.8734(3) 0.9773(2) 0.0536(12) Uani 1 1 d . U . . .
C20 C 0.35024(19) 0.20316(16) 0.83999(16) 0.0200(7) Uani 1 1 d . U . . .
H20 H 0.3719 0.2492 0.826 0.024 Uiso 1 1 calc R U . . .
C63 C 0.3719(2) 0.73050(17) 0.65919(18) 0.0240(7) Uani 1 1 d . U . . .
H63A H 0.3624 0.7688 0.6183 0.029 Uiso 1 1 calc R U . . .
H63B H 0.3367 0.7347 0.6997 0.029 Uiso 1 1 calc R U . . .
C604 C 0.9616(3) 0.3250(3) 0.5473(2) 0.0504(11) Uani 1 1 d . U . . .
C10 C 0.63034(19) 0.12726(17) 0.68618(17) 0.0243(7) Uani 1 1 d . U . . .
H10 H 0.6604 0.0908 0.6813 0.029 Uiso 1 1 calc R U . . .
C72 C 0.74307(19) 0.65716(17) 0.64901(17) 0.0235(7) Uani 1 1 d . U . . .
H72A H 0.6906 0.6348 0.6841 0.028 Uiso 1 1 calc R U . . .
H72B H 0.7308 0.6766 0.6042 0.028 Uiso 1 1 calc R U . . .
C79 C 0.7169(2) 0.4678(2) 0.8945(2) 0.0473(11) Uani 1 1 d . U . . .
H79A H 0.7306 0.441 0.9381 0.057 Uiso 1 1 calc R U . . .
H79B H 0.7671 0.4971 0.8611 0.057 Uiso 1 1 calc R U . . .
C6 C 0.4381(2) 0.34860(16) 0.57545(16) 0.0230(7) Uani 1 1 d . U . . .
H6 H 0.4493 0.3751 0.5978 0.028 Uiso 1 1 calc R U . . .
C45 C 0.5616(2) 0.68646(19) 0.99508(17) 0.0283(8) Uani 1 1 d . U . . .
H45 H 0.5704 0.7103 1.0206 0.034 Uiso 1 1 calc R U . . .
C75 C 0.6321(2) 0.3077(3) 0.8376(2) 0.0499(11) Uani 1 1 d . U . . .
H75A H 0.603 0.2978 0.8852 0.06 Uiso 1 1 calc R U . . .
H75B H 0.6093 0.3483 0.8078 0.06 Uiso 1 1 calc R U . . .
C402 C 0.0759(4) 0.9426(4) 0.9203(3) 0.099(2) Uani 1 1 d . U . . .
H40D H 0.1156 0.9431 0.8798 0.149 Uiso 1 1 calc R U . . .
H40E H 0.0623 0.9898 0.9119 0.149 Uiso 1 1 calc R U . . .
H40F H 0.0255 0.9137 0.9305 0.149 Uiso 1 1 calc R U . . .
C43 C 0.4739(2) 0.65465(16) 0.94083(16) 0.0220(7) Uani 1 1 d . U . . .
C80 C 0.6487(2) 0.51302(17) 0.90450(18) 0.0270(8) Uani 1 1 d . U . . .
H80A H 0.6024 0.4843 0.9436 0.032 Uiso 1 1 calc R U . . .
H80B H 0.6279 0.5326 0.8635 0.032 Uiso 1 1 calc R U . . .
C501 C 0.1257(4) 0.8955(4) 0.7781(4) 0.099(2) Uani 1 1 d . U . . .
H50D H 0.0769 0.9214 0.7791 0.148 Uiso 1 1 calc R U . . .
H50E H 0.1748 0.9274 0.7485 0.148 Uiso 1 1 calc R U . . .
H50F H 0.1323 0.8714 0.8242 0.148 Uiso 1 1 calc R U . . .
C33 C 0.57886(19) 0.81482(16) 0.65436(15) 0.0204(7) Uani 1 1 d . U . . .
C59 C 0.2953(2) 0.55527(18) 0.61957(19) 0.0295(8) Uani 1 1 d . U . . .
H59A H 0.3388 0.5414 0.644 0.035 Uiso 1 1 calc R U . . .
H59B H 0.3219 0.589 0.5724 0.035 Uiso 1 1 calc R U . . .
C703 C 0.0058(5) 0.5977(4) 0.2558(4) 0.112(2) Uani 1 1 d . U . . .
H70C H 0.0354 0.5887 0.291 0.134 Uiso 1 1 calc R U . . .
H70D H -0.0529 0.6027 0.274 0.134 Uiso 1 1 calc R U . . .
C1 C 0.3613(2) 0.35007(17) 0.56334(17) 0.0253(8) Uani 1 1 d . U . . .
C18 C 0.2337(2) 0.12152(18) 0.87549(18) 0.0294(8) Uani 1 1 d . U . . .
N101 N 0.30268(18) 0.10794(15) 0.70148(15) 0.0293(7) Uani 1 1 d . U . . .
C50 C 0.7450(2) 0.62176(16) 0.85469(16) 0.0212(7) Uani 1 1 d . U . . .
C61 C 0.2640(2) 0.66129(18) 0.64365(19) 0.0269(8) Uani 1 1 d . U . . .
H61A H 0.2223 0.6772 0.6728 0.032 Uiso 1 1 calc R U . . .
H61B H 0.2703 0.6945 0.5958 0.032 Uiso 1 1 calc R U . . .
C76 C 0.7231(3) 0.3269(3) 0.8262(3) 0.0546(12) Uani 1 1 d . U . . .
H76A H 0.749 0.2838 0.8465 0.066 Uiso 1 1 calc R U . . .
H76B H 0.7493 0.3478 0.7766 0.066 Uiso 1 1 calc R U . . .
N201 N 0.67364(18) 0.85579(15) 0.80256(15) 0.0293(7) Uani 1 1 d . U . . .
C46 C 0.6216(2) 0.64665(19) 0.97806(17) 0.0279(8) Uani 1 1 d . U . . .
C101 C 0.3715(2) 0.08482(17) 0.86536(18) 0.0279(8) Uani 1 1 d . U . . .
C68 C 0.8024(3) 0.4437(2) 0.6061(3) 0.0507(11) Uani 1 1 d . U . . .
H68A H 0.823 0.3984 0.6289 0.061 Uiso 1 1 calc R U . . .
H68B H 0.8348 0.4641 0.5579 0.061 Uiso 1 1 calc R U . . .
C56 C 0.77405(19) 0.71673(16) 0.66078(16) 0.0213(7) Uani 1 1 d . U . . .
H56 H 0.8282 0.7371 0.6261 0.026 Uiso 1 1 calc R U . . .
C87 C 0.2862(2) 0.60160(18) 0.89144(19) 0.0296(8) Uani 1 1 d . U . . .
H87A H 0.2443 0.6122 0.9249 0.035 Uiso 1 1 calc R U . . .
H87B H 0.2912 0.6396 0.8459 0.035 Uiso 1 1 calc R U . . .
C69 C 0.8205(3) 0.4894(2) 0.6375(3) 0.0491(11) Uani 1 1 d . U . . .
H69A H 0.8094 0.461 0.6871 0.059 Uiso 1 1 calc R U . . .
H69B H 0.8802 0.5048 0.6198 0.059 Uiso 1 1 calc R U . . .
C701 C 0.0107(5) 0.4268(4) 0.2521(4) 0.113(2) Uani 1 1 d . U . . .
H70E H -0.0371 0.4222 0.2362 0.17 Uiso 1 1 calc R U . . .
H70F H 0.0163 0.3825 0.2883 0.17 Uiso 1 1 calc R U . . .
H70G H 0.0608 0.4405 0.2141 0.17 Uiso 1 1 calc R U . . .
C13 C 0.5410(2) 0.23187(17) 0.69967(17) 0.0229(7) Uani 1 1 d . U . . .
H13 H 0.5084 0.2674 0.704 0.027 Uiso 1 1 calc R U . . .
C42 C 0.3925(2) 0.65961(17) 0.92068(17) 0.0244(7) Uani 1 1 d . U . . .
H42 H 0.3478 0.6599 0.9596 0.029 Uiso 1 1 calc R U . . .
N401 N 0.1128(2) 0.9140(2) 0.9793(2) 0.0560(10) Uani 1 1 d . U . . .
O702 O 0.0147(3) 0.5415(3) 0.2303(3) 0.1210(16) Uani 1 1 d . U . . .
C55 C 0.73269(19) 0.64808(16) 0.78980(16) 0.0200(7) Uani 1 1 d . U . . .
H55 H 0.681 0.636 0.7857 0.024 Uiso 1 1 calc R U . . .
C19 C 0.2652(2) 0.18984(17) 0.85404(16) 0.0237(7) Uani 1 1 d . U . . .
C58 C 0.2587(2) 0.49171(17) 0.61790(19) 0.0273(8) Uani 1 1 d . U . . .
H58A H 0.2226 0.4622 0.6635 0.033 Uiso 1 1 calc R U . . .
H58B H 0.2243 0.5065 0.5854 0.033 Uiso 1 1 calc R U . . .
C503 C -0.0162(3) 0.8845(3) 0.7308(3) 0.0595(13) Uani 1 1 d . U . . .
H50G H -0.0625 0.8684 0.72 0.089 Uiso 1 1 calc R U . . .
H50H H 0.0048 0.9316 0.6967 0.089 Uiso 1 1 calc R U . . .
H50I H -0.0352 0.8844 0.7759 0.089 Uiso 1 1 calc R U . . .
C34 C 0.63355(19) 0.76387(16) 0.65969(15) 0.0201(7) Uani 1 1 d . U . . .
H34 H 0.6117 0.7189 0.6701 0.024 Uiso 1 1 calc R U . . .
C44 C 0.4891(2) 0.69189(17) 0.97531(17) 0.0250(8) Uani 1 1 d . U . . .
C4 C 0.4829(2) 0.2732(2) 0.52325(18) 0.0312(8) Uani 1 1 d . U . . .
C401 C 0.0862(3) 0.9415(3) 1.0296(2) 0.0619(14) Uani 1 1 d . U . . .
H40G H 0.1166 0.9222 1.0642 0.093 Uiso 1 1 calc R U . . .
H40H H 0.0269 0.929 1.0511 0.093 Uiso 1 1 calc R U . . .
H40I H 0.0973 0.9919 1.0072 0.093 Uiso 1 1 calc R U . . .
C37 C 0.39138(19) 0.84795(16) 0.74433(17) 0.0208(7) Uani 1 1 d . U . . .
C15 C 0.40582(19) 0.15187(17) 0.84549(16) 0.0216(7) Uani 1 1 d . U . . .
C85 C 0.1874(2) 0.54014(19) 0.8597(2) 0.0325(9) Uani 1 1 d . U . . .
H85A H 0.2078 0.5697 0.8103 0.039 Uiso 1 1 calc R U . . .
H85B H 0.1429 0.5629 0.8789 0.039 Uiso 1 1 calc R U . . .
C30 C 0.7489(2) 0.84138(17) 0.63368(17) 0.0252(8) Uani 1 1 d . U . . .
C17 C 0.2873(2) 0.06966(18) 0.88044(19) 0.0350(9) Uani 1 1 d . U . . .
H17 H 0.2657 0.0237 0.8943 0.042 Uiso 1 1 calc R U . . .
C40 C 0.39488(18) 0.72776(16) 0.85952(17) 0.0207(7) Uani 1 1 d . U . . .
C204 C 0.6296(2) 0.90826(18) 0.80324(18) 0.0278(8) Uani 1 1 d . U . . .
C82 C 0.1773(2) 0.35926(19) 0.8559(2) 0.0326(9) Uani 1 1 d . U . . .
H82A H 0.1326 0.337 0.8985 0.039 Uiso 1 1 calc R U . . .
H82B H 0.1526 0.3715 0.8173 0.039 Uiso 1 1 calc R U . . .
C301 C 0.8427(3) 0.0637(3) 0.7422(3) 0.0717(15) Uani 1 1 d . U . . .
H30D H 0.8957 0.0462 0.7294 0.108 Uiso 1 1 calc R U . . .
H30E H 0.8208 0.0852 0.7025 0.108 Uiso 1 1 calc R U . . .
H30F H 0.8036 0.0253 0.7781 0.108 Uiso 1 1 calc R U . . .
C47 C 0.61138(19) 0.61114(16) 0.94092(16) 0.0213(7) Uani 1 1 d . U . . .
C52 C 0.8797(2) 0.68659(18) 0.80279(17) 0.0267(8) Uani 1 1 d . U . . .
H52 H 0.9303 0.7005 0.8071 0.032 Uiso 1 1 calc R U . . .
C74 C 0.6130(2) 0.2476(2) 0.82504(19) 0.0333(9) Uani 1 1 d . U . . .
H74A H 0.6335 0.2061 0.8559 0.04 Uiso 1 1 calc R U . . .
H74B H 0.6425 0.2565 0.7778 0.04 Uiso 1 1 calc R U . . .
C78 C 0.6885(3) 0.4176(3) 0.8686(3) 0.0726(15) Uani 1 1 d . U . . .
H78A H 0.6391 0.3885 0.9036 0.087 Uiso 1 1 calc R U . . .
H78B H 0.6706 0.4458 0.8273 0.087 Uiso 1 1 calc R U . . .
C27 C 0.2449(2) 0.31517(16) 0.71520(17) 0.0219(7) Uani 1 1 d . U . . .
H27 H 0.2967 0.3293 0.7175 0.026 Uiso 1 1 calc R U . . .
N301 N 0.8547(2) 0.11473(19) 0.7669(2) 0.0483(9) Uani 1 1 d . U . . .
N601 N 0.9041(2) 0.2906(2) 0.5386(2) 0.0605(11) Uani 1 1 d . U . . .
C303 C 0.9913(3) 0.0811(3) 0.7741(3) 0.0583(13) Uani 1 1 d . U . . .
H30G H 1.0382 0.0949 0.7859 0.087 Uiso 1 1 calc R U . . .
H30H H 1.0084 0.0877 0.7267 0.087 Uiso 1 1 calc R U . . .
H30I H 0.9728 0.0323 0.8039 0.087 Uiso 1 1 calc R U . . .
C8 C 0.58496(19) 0.24108(16) 0.63472(16) 0.0210(7) Uani 1 1 d . U . . .
C23 C 0.1144(2) 0.24847(17) 0.77032(18) 0.0259(8) Uani 1 1 d . U . . .
C83 C 0.2150(2) 0.42539(19) 0.8530(2) 0.0330(9) Uani 1 1 d . U . . .
H83A H 0.2497 0.4125 0.8852 0.04 Uiso 1 1 calc R U . . .
H83B H 0.2513 0.4524 0.8067 0.04 Uiso 1 1 calc R U . . .
C603 C 0.9927(3) 0.3968(3) 0.4970(3) 0.0627(13) Uani 1 1 d . U . . .
H60I H 1.0437 0.4101 0.5041 0.094 Uiso 1 1 calc R U . . .
H60J H 0.9511 0.4281 0.5028 0.094 Uiso 1 1 calc R U . . .
H60K H 1.0039 0.3997 0.451 0.094 Uiso 1 1 calc R U . . .
C41 C 0.44049(18) 0.73808(16) 0.79470(16) 0.0190(7) Uani 1 1 d . U . . .
H41 H 0.4743 0.7032 0.7903 0.023 Uiso 1 1 calc R U . . .
C62 C 0.3470(2) 0.66183(17) 0.66056(18) 0.0243(7) Uani 1 1 d . U . . .
H62A H 0.343 0.6245 0.7063 0.029 Uiso 1 1 calc R U . . .
H62B H 0.3904 0.6522 0.6273 0.029 Uiso 1 1 calc R U . . .
C3 C 0.4076(2) 0.2747(2) 0.50837(18) 0.0343(9) Uani 1 1 d . U . . .
H3 H 0.3974 0.2498 0.4842 0.041 Uiso 1 1 calc R U . . .
C11 C 0.58768(19) 0.12059(16) 0.75045(17) 0.0222(7) Uani 1 1 d . U . . .
C25 C 0.1530(2) 0.31713(17) 0.65027(17) 0.0246(7) Uani 1 1 d . U . . .
C304 C 0.9217(2) 0.1246(2) 0.7832(2) 0.0378(9) Uani 1 1 d . U . . .
C35 C 0.48571(19) 0.80097(16) 0.66674(16) 0.0206(7) Uani 1 1 d . U . . .
H35 H 0.4676 0.8417 0.632 0.025 Uiso 1 1 calc R U . . .
C88 C 0.3694(2) 0.59817(17) 0.90820(17) 0.0260(8) Uani 1 1 d . U . . .
H88A H 0.413 0.5964 0.8701 0.031 Uiso 1 1 calc R U . . .
H88B H 0.3675 0.555 0.9493 0.031 Uiso 1 1 calc R U . . .
C201 C 0.6373(3) 0.78935(18) 0.8124(2) 0.0378(10) Uani 1 1 d . U . . .
H20G H 0.6595 0.7515 0.845 0.057 Uiso 1 1 calc R U . . .
H20H H 0.6509 0.786 0.7688 0.057 Uiso 1 1 calc R U . . .
H20I H 0.5772 0.7862 0.8298 0.057 Uiso 1 1 calc R U . . .
C702 C -0.0018(4) 0.4832(4) 0.2801(4) 0.095(2) Uani 1 1 d . U . . .
N3A N 0.5015(6) 0.5032(4) 0.6969(5) 0.046(2) Uani 0.344(5) 1 d D U P A 1
N3B N 0.4857(6) 0.4667(4) 0.7001(4) 0.056(2) Uani 0.348(6) 1 d D U P B 2
N3C N 0.5027(5) 0.5043(4) 0.7244(4) 0.032(2) Uani 0.309(4) 1 d D U P C 3
O11 O 0.39245(14) 0.90610(11) 0.68590(12) 0.0274(6) Uani 1 1 d . U . . .
H11 H 0.3655 0.9354 0.6961 0.041 Uiso 1 1 calc R U . . .
O10 O 0.56506(14) 0.93450(11) 0.63670(13) 0.0290(6) Uani 1 1 d . U . . .
H10G H 0.5149 0.9205 0.6481 0.044 Uiso 1 1 calc R U . . .
O15 O 0.83327(14) 0.61650(13) 0.92333(12) 0.0316(6) Uani 1 1 d . U . . .
H15 H 0.8823 0.6279 0.9199 0.047 Uiso 1 1 calc R U . . .
O13 O 0.43544(15) 0.73501(12) 0.99146(12) 0.0302(6) Uani 1 1 d . U . . .
H13A H 0.4444 0.7743 0.9586 0.045 Uiso 1 1 calc R U . . .
O4 O 0.58736(14) 0.06191(12) 0.80778(12) 0.0292(6) Uani 1 1 d . U . . .
H4 H 0.5385 0.0445 0.8285 0.044 Uiso 1 1 calc R U . . .
O12 O 0.30498(15) 0.77095(13) 0.92957(12) 0.0333(6) Uani 1 1 d . U . . .
H12 H 0.2747 0.8032 0.9273 0.05 Uiso 1 1 calc R U . . .
O9 O 0.83131(14) 0.85928(12) 0.62160(13) 0.0330(6) Uani 1 1 d . U . . .
H9 H 0.8418 0.9021 0.5983 0.049 Uiso 1 1 calc R U . . .
O8 O 0.13691(16) 0.34221(13) 0.58714(12) 0.0338(6) Uani 1 1 d . U . . .
H8 H 0.0918 0.323 0.5909 0.051 Uiso 1 1 calc R U . . .
O3 O 0.67140(16) 0.19520(13) 0.56458(12) 0.0341(6) Uani 1 1 d . U . . .
H3A H 0.6895 0.1577 0.5666 0.051 Uiso 1 1 calc R U . . .
O401 O 0.1940(2) 0.8553(2) 0.93157(17) 0.0773(12) Uani 1 1 d . U . . .
O701 O -0.0235(3) 0.4686(2) 0.3397(2) 0.0903(13) Uani 1 1 d . U . . .
O201 O 0.66594(15) 0.96413(12) 0.79121(14) 0.0371(7) Uani 1 1 d . U . . .
O5A O 0.4502(5) 0.3956(4) 0.7216(4) 0.023(2) Uiso 0.344(5) 1 d D U P A 1
O14 O 0.69170(15) 0.64708(14) 0.99942(13) 0.0360(6) Uani 1 1 d . U . . .
H14A H 0.7327 0.6421 0.9719 0.054 Uiso 1 1 calc R U . . .
O5B O 0.5162(7) 0.5347(5) 0.7489(5) 0.059(3) Uani 0.348(6) 1 d D U P B 2
O16 O 0.92322(14) 0.75459(13) 0.68106(12) 0.0307(6) Uani 1 1 d . U . . .
H16 H 0.9627 0.7657 0.6923 0.046 Uiso 1 1 calc R U . . .
O5C O 0.5367(6) 0.5734(5) 0.7705(5) 0.053(3) Uani 0.309(4) 1 d D U P C 3
O101 O 0.31001(15) 0.00087(12) 0.70750(14) 0.0367(6) Uani 1 1 d . U . . .
O7 O 0.05944(15) 0.20282(13) 0.82949(12) 0.0351(6) Uani 1 1 d . U . . .
H7A H 0.0128 0.2014 0.8227 0.053 Uiso 1 1 calc R U . . .
O301 O 0.92657(15) 0.16716(15) 0.80630(14) 0.0410(7) Uani 1 1 d . U . . .
O6 O 0.15206(15) 0.10119(13) 0.89180(15) 0.0412(7) Uani 1 1 d . U . . .
H6A H 0.1285 0.1335 0.868 0.062 Uiso 1 1 calc R U . . .
O5 O 0.41918(16) 0.03088(12) 0.87021(15) 0.0408(7) Uani 1 1 d . U . . .
H5 H 0.4693 0.0458 0.8557 0.061 Uiso 1 1 calc R U . . .
O1 O 0.27398(17) 0.30897(16) 0.51295(14) 0.0438(7) Uani 1 1 d . U . . .
H1 H 0.2374 0.3243 0.5352 0.066 Uiso 1 1 calc R U . . .
O2 O 0.53783(16) 0.23188(15) 0.50437(14) 0.0427(7) Uani 1 1 d . U . . .
H2 H 0.5735 0.2236 0.5263 0.064 Uiso 1 1 calc R U . . .
O501 O 0.04844(15) 0.79218(15) 0.70970(15) 0.0458(7) Uani 1 1 d . U . . .
O601 O 0.9883(2) 0.29731(18) 0.59803(17) 0.0649(10) Uani 1 1 d . U . . .
C704 C 0.0472(7) 0.6620(6) 0.1888(6) 0.202(5) Uani 1 1 d . U . . .
H70H H 0.0573 0.6496 0.1503 0.304 Uiso 1 1 calc R U . . .
H70I H 0.0998 0.6775 0.1919 0.304 Uiso 1 1 calc R U . . .
H70J H 0.0106 0.6992 0.182 0.304 Uiso 1 1 calc R U . . .

loop_
_atom_site_aniso_label
_atom_site_aniso_U_11
_atom_site_aniso_U_22
_atom_site_aniso_U_33
_atom_site_aniso_U_23
_atom_site_aniso_U_13
_atom_site_aniso_U_12
C54 0.0196(16) 0.0174(16) 0.0264(17) -0.0107(14) -0.0040(13) -0.0047(12)
C22 0.0195(16) 0.0167(16) 0.0319(18) -0.0127(14) -0.0067(13) -0.0020(12)
C9 0.0180(16) 0.0231(17) 0.0285(18) -0.0160(15) -0.0014(13) -0.0022(13)
C36 0.0142(15) 0.0135(15) 0.0256(16) -0.0075(13) -0.0037(12) -0.0037(12)
C39 0.0126(15) 0.0268(18) 0.0304(18) -0.0123(15) -0.0022(13) -0.0015(13)
C32 0.0255(17) 0.0160(16) 0.0203(16) -0.0063(13) -0.0033(13) 0.0000(13)
C38 0.0143(15) 0.0245(17) 0.0313(18) -0.0132(15) -0.0071(13) 0.0043(13)
C26 0.0267(17) 0.0159(16) 0.0245(17) -0.0093(14) -0.0078(13) 0.0003(13)
C12 0.0155(15) 0.0176(16) 0.0279(17) -0.0082(14) -0.0031(13) -0.0041(12)
C21 0.0203(16) 0.0255(17) 0.0255(17) -0.0116(14) -0.0053(13) -0.0003(13)
C51 0.0237(17) 0.0213(17) 0.0260(17) -0.0065(14) -0.0095(14) -0.0036(13)
C31 0.0273(18) 0.0127(15) 0.0261(17) -0.0018(14) -0.0051(14) -0.0121(13)
C5 0.0285(18) 0.0243(17) 0.0200(16) -0.0085(14) -0.0037(14) -0.0020(14)
C64 0.0191(16) 0.0190(16) 0.0233(16) -0.0099(14) -0.0033(13) -0.0038(12)
C2 0.0335(19) 0.038(2) 0.0288(18) -0.0196(16) -0.0130(15) 0.0033(16)
C65 0.0224(17) 0.0234(17) 0.0327(19) -0.0091(15) -0.0028(14) -0.0024(14)
C49 0.0198(16) 0.0196(16) 0.0226(16) -0.0046(14) -0.0049(13) -0.0034(13)
C104 0.0283(19) 0.0262(19) 0.0338(19) -0.0139(16) -0.0096(15) 0.0013(15)
C57 0.0235(17) 0.0165(16) 0.0284(18) -0.0054(14) -0.0041(14) -0.0030(13)
C86 0.0273(19) 0.032(2) 0.042(2) -0.0170(17) -0.0137(16) -0.0007(15)
C66 0.031(2) 0.034(2) 0.052(2) -0.0224(18) -0.0077(17) 0.0027(16)
C71 0.0242(18) 0.033(2) 0.044(2) -0.0199(17) -0.0065(16) -0.0022(15)
C034 0.062(3) 0.026(2) 0.041(2) -0.0208(19) -0.007(2) -0.0044(19)
N501 0.038(2) 0.098(3) 0.105(3) -0.073(3) -0.029(2) 0.008(2)
C504 0.022(2) 0.063(3) 0.060(3) -0.033(2) -0.0075(18) -0.0086(18)
C84 0.0248(19) 0.040(2) 0.049(2) -0.0182(18) -0.0135(17) 0.0011(16)
C67 0.031(2) 0.032(2) 0.060(3) -0.0227(19) -0.0079(18) -0.0003(16)
C102 0.036(2) 0.045(3) 0.065(3) -0.034(2) -0.016(2) 0.0126(19)
C601 0.072(4) 0.120(5) 0.061(3) -0.043(3) -0.038(3) 0.007(3)
C302 0.044(3) 0.125(5) 0.122(5) -0.083(4) -0.040(3) 0.019(3)
C77 0.049(3) 0.117(4) 0.124(4) -0.090(3) -0.001(3) -0.009(3)
C403 0.098(4) 0.109(5) 0.080(4) -0.053(4) -0.043(3) 0.062(4)
C29 0.0182(16) 0.0222(16) 0.0159(15) -0.0064(13) -0.0005(12) -0.0074(12)
C60 0.0184(16) 0.0276(18) 0.039(2) -0.0183(16) -0.0082(14) -0.0011(13)
C203 0.033(2) 0.049(3) 0.058(3) -0.029(2) -0.0121(19) -0.0031(18)
C24 0.0279(18) 0.0223(17) 0.039(2) -0.0137(16) -0.0147(15) -0.0022(14)
C202 0.040(2) 0.041(2) 0.064(3) -0.031(2) -0.018(2) 0.0113(18)
C602 0.085(4) 0.086(4) 0.117(5) -0.020(4) -0.060(4) -0.021(3)
C1A 0.022(5) 0.039(5) 0.072(6) -0.030(5) -0.017(5) 0.006(5)
C2A 0.054(5) 0.049(5) 0.068(5) -0.021(5) -0.009(5) 0.003(4)
C4A 0.035(4) 0.049(4) 0.058(4) -0.017(3) -0.009(4) 0.011(3)
C6A 0.040(5) 0.055(6) 0.059(5) -0.031(5) -0.013(5) 0.013(5)
C14 0.0238(17) 0.0193(16) 0.0231(16) -0.0098(14) -0.0053(13) 0.0027(13)
C2B 0.026(5) 0.041(5) 0.075(6) -0.027(5) -0.015(5) 0.006(5)
C4B 0.034(3) 0.035(3) 0.053(4) -0.032(3) -0.015(3) 0.005(3)
C6B 0.044(5) 0.062(6) 0.064(5) -0.026(5) -0.009(5) 0.010(6)
C28 0.0226(17) 0.0219(17) 0.0277(17) -0.0105(14) -0.0072(14) -0.0002(13)
C7 0.0233(17) 0.0237(17) 0.0220(17) -0.0086(14) 0.0013(13) -0.0040(13)
C1C 0.030(4) 0.042(5) 0.052(5) -0.004(4) -0.004(5) 0.012(4)
C2C 0.034(5) 0.040(5) 0.065(5) -0.027(4) -0.010(4) 0.011(4)
C4C 0.046(4) 0.047(4) 0.056(5) -0.022(4) -0.010(4) 0.002(4)
C6C 0.035(5) 0.041(5) 0.056(6) -0.026(5) -0.006(5) 0.006(5)
C70 0.044(2) 0.038(2) 0.059(2) -0.027(2) -0.0251(19) 0.0085(17)
C48 0.0225(17) 0.0208(17) 0.0211(16) -0.0052(14) -0.0032(13) -0.0072(13)
C81 0.0222(17) 0.0312(19) 0.0304(18) -0.0158(16) -0.0089(14) 0.0039(14)
C103 0.029(2) 0.049(3) 0.075(3) -0.036(2) -0.015(2) -0.0021(18)
C502 0.051(3) 0.149(6) 0.155(6) -0.104(5) -0.056(4) 0.028(3)
C53 0.0196(16) 0.0216(17) 0.0295(18) -0.0117(14) -0.0050(13) -0.0029(13)
C73 0.0232(17) 0.0317(19) 0.0209(17) -0.0134(15) -0.0028(13) -0.0023(14)
C404 0.056(3) 0.059(3) 0.048(3) -0.027(2) -0.012(2) 0.025(2)
C20 0.0231(17) 0.0156(16) 0.0200(16) -0.0072(13) -0.0038(13) -0.0031(12)
C63 0.0200(16) 0.0235(17) 0.0310(18) -0.0130(15) -0.0082(14) -0.0005(13)
C604 0.036(2) 0.067(3) 0.046(2) -0.021(2) -0.0137(19) -0.001(2)
C10 0.0170(16) 0.0217(17) 0.0366(19) -0.0168(15) -0.0034(14) -0.0011(13)
C72 0.0166(16) 0.0266(18) 0.0279(18) -0.0116(15) -0.0065(13) -0.0045(13)
C79 0.037(2) 0.032(2) 0.067(3) -0.031(2) 0.0127(19) -0.0091(17)
C6 0.0287(18) 0.0161(16) 0.0205(16) -0.0076(14) -0.0006(13) -0.0041(13)
C45 0.0316(19) 0.0335(19) 0.0234(17) -0.0152(15) -0.0081(14) 0.0000(15)
C75 0.034(2) 0.077(3) 0.059(3) -0.050(2) -0.0055(19) -0.005(2)
C402 0.120(5) 0.121(5) 0.125(5) -0.091(4) -0.086(4) 0.082(4)
C43 0.0210(16) 0.0201(16) 0.0174(16) -0.0019(13) -0.0027(13) -0.0076(13)
C80 0.0298(18) 0.0211(17) 0.0269(18) -0.0095(15) -0.0027(14) -0.0068(14)
C501 0.073(4) 0.129(5) 0.147(5) -0.105(5) -0.038(4) 0.003(4)
C33 0.0181(16) 0.0221(16) 0.0158(15) -0.0038(13) -0.0028(12) -0.0048(13)
C59 0.0258(18) 0.0254(18) 0.037(2) -0.0158(16) -0.0022(15) -0.0048(14)
C703 0.144(5) 0.093(4) 0.131(5) -0.073(4) -0.048(4) 0.034(4)
C1 0.0294(18) 0.0209(17) 0.0222(17) -0.0073(14) -0.0042(14) -0.0009(14)
C18 0.0267(18) 0.0247(18) 0.0275(18) -0.0043(15) -0.0032(14) -0.0031(14)
N101 0.0350(17) 0.0221(15) 0.0337(16) -0.0151(13) -0.0083(13) 0.0007(13)
C50 0.0213(16) 0.0169(16) 0.0236(16) -0.0073(13) -0.0047(13) -0.0030(12)
C61 0.0211(17) 0.0252(18) 0.041(2) -0.0199(16) -0.0102(15) 0.0028(14)
C76 0.031(2) 0.070(3) 0.081(3) -0.060(2) 0.003(2) -0.012(2)
N201 0.0321(17) 0.0227(15) 0.0342(17) -0.0130(13) -0.0085(13) -0.0006(12)
C46 0.0268(18) 0.0318(19) 0.0247(17) -0.0106(15) -0.0080(14) -0.0034(15)
C101 0.0261(18) 0.0194(17) 0.0294(18) -0.0041(15) -0.0040(14) 0.0021(14)
C68 0.035(2) 0.036(2) 0.089(3) -0.034(2) -0.018(2) 0.0057(17)
C56 0.0155(15) 0.0232(17) 0.0222(16) -0.0087(14) -0.0011(12) -0.0058(12)
C87 0.0195(17) 0.0312(19) 0.0347(19) -0.0123(16) -0.0041(14) -0.0047(14)
C69 0.036(2) 0.039(2) 0.084(3) -0.034(2) -0.022(2) 0.0086(18)
C701 0.151(6) 0.094(5) 0.117(5) -0.063(4) -0.047(5) 0.063(4)
C13 0.0220(17) 0.0173(16) 0.0275(17) -0.0090(14) -0.0044(13) -0.0007(13)
C42 0.0210(16) 0.0242(17) 0.0239(17) -0.0085(14) -0.0021(13) -0.0033(13)
N401 0.061(2) 0.061(2) 0.056(2) -0.034(2) -0.0183(19) 0.0237(19)
O702 0.118(3) 0.127(4) 0.117(3) -0.040(3) -0.049(3) 0.001(3)
C55 0.0181(16) 0.0174(16) 0.0252(17) -0.0097(14) -0.0058(13) -0.0028(12)
C19 0.0234(17) 0.0244(17) 0.0204(16) -0.0076(14) -0.0044(13) -0.0016(13)
C58 0.0282(18) 0.0209(17) 0.0361(19) -0.0147(15) -0.0094(15) 0.0007(14)
C503 0.039(3) 0.070(3) 0.071(3) -0.034(3) -0.010(2) 0.002(2)
C34 0.0214(16) 0.0151(15) 0.0183(16) -0.0038(13) -0.0014(13) -0.0072(12)
C44 0.0230(17) 0.0252(18) 0.0222(17) -0.0091(14) 0.0002(13) -0.0027(14)
C4 0.035(2) 0.037(2) 0.0273(18) -0.0204(16) -0.0057(15) 0.0078(16)
C401 0.071(3) 0.059(3) 0.052(3) -0.028(2) -0.005(2) 0.025(3)
C37 0.0157(15) 0.0154(15) 0.0288(17) -0.0061(14) -0.0071(13) -0.0036(12)
C15 0.0191(16) 0.0230(17) 0.0214(16) -0.0090(14) -0.0040(13) 0.0011(13)
C85 0.0217(18) 0.034(2) 0.046(2) -0.0195(17) -0.0124(16) 0.0003(15)
C30 0.0249(17) 0.0223(17) 0.0236(17) -0.0075(14) -0.0019(14) -0.0086(14)
C17 0.036(2) 0.0163(17) 0.041(2) -0.0027(16) -0.0054(17) -0.0062(15)
C40 0.0125(15) 0.0174(16) 0.0294(17) -0.0087(14) -0.0025(13) -0.0034(12)
C204 0.0253(18) 0.0266(19) 0.0335(19) -0.0145(16) -0.0079(15) -0.0003(14)
C82 0.0270(19) 0.035(2) 0.045(2) -0.0224(17) -0.0152(16) 0.0017(15)
C301 0.058(3) 0.077(4) 0.105(4) -0.059(3) -0.028(3) -0.010(3)
C47 0.0203(16) 0.0188(16) 0.0192(16) -0.0038(13) -0.0027(13) -0.0081(13)
C52 0.0180(16) 0.0327(19) 0.0331(19) -0.0148(16) -0.0109(14) -0.0020(14)
C74 0.0283(19) 0.037(2) 0.034(2) -0.0167(17) -0.0046(15) -0.0014(15)
C78 0.055(3) 0.053(3) 0.114(4) -0.061(3) 0.018(3) -0.016(2)
C27 0.0236(17) 0.0161(16) 0.0311(18) -0.0139(14) -0.0086(14) -0.0010(13)
N301 0.0229(17) 0.063(2) 0.080(2) -0.048(2) -0.0171(16) 0.0022(15)
N601 0.050(2) 0.074(3) 0.063(2) -0.024(2) -0.0319(19) -0.0053(19)
C303 0.040(3) 0.062(3) 0.083(3) -0.036(3) -0.025(2) 0.008(2)
C8 0.0181(16) 0.0176(16) 0.0252(17) -0.0085(14) -0.0029(13) -0.0040(12)
C23 0.0237(17) 0.0217(17) 0.0340(19) -0.0140(15) -0.0066(14) -0.0027(13)
C83 0.0284(19) 0.036(2) 0.044(2) -0.0255(18) -0.0110(16) 0.0035(15)
C603 0.054(3) 0.067(3) 0.061(3) -0.019(3) -0.019(2) 0.002(2)
C41 0.0101(14) 0.0181(16) 0.0290(17) -0.0115(14) -0.0025(12) -0.0018(12)
C62 0.0176(16) 0.0223(17) 0.0348(19) -0.0141(15) -0.0061(14) -0.0027(13)
C3 0.046(2) 0.042(2) 0.0291(19) -0.0259(17) -0.0148(16) 0.0071(17)
C11 0.0198(16) 0.0157(16) 0.0300(18) -0.0090(14) -0.0057(13) -0.0011(12)
C25 0.0308(18) 0.0209(17) 0.0288(18) -0.0134(15) -0.0136(14) -0.0001(14)
C304 0.0233(19) 0.040(2) 0.048(2) -0.0187(19) -0.0053(17) -0.0068(16)
C35 0.0178(16) 0.0200(16) 0.0230(16) -0.0087(14) -0.0045(13) -0.0004(12)
C88 0.0258(18) 0.0227(17) 0.0251(18) -0.0059(14) -0.0063(14) -0.0039(14)
C201 0.055(3) 0.0208(19) 0.036(2) -0.0150(17) -0.0043(19) -0.0039(17)
C702 0.069(3) 0.113(4) 0.095(4) -0.021(4) -0.050(3) 0.021(3)
N3A 0.036(3) 0.036(3) 0.068(4) -0.025(3) -0.012(3) 0.001(3)
N3B 0.036(3) 0.049(4) 0.064(4) -0.011(3) -0.008(3) 0.011(3)
N3C 0.035(3) 0.036(3) 0.046(4) -0.036(3) -0.013(3) 0.006(3)
O11 0.0283(14) 0.0178(12) 0.0338(14) -0.0096(11) -0.0077(11) 0.0063(10)
O10 0.0241(13) 0.0137(12) 0.0396(15) -0.0033(11) -0.0060(11) -0.0060(9)
O15 0.0236(13) 0.0409(15) 0.0297(14) -0.0107(12) -0.0132(10) -0.0042(11)
O13 0.0320(14) 0.0279(14) 0.0291(14) -0.0142(11) -0.0020(11) 0.0022(11)
O4 0.0277(13) 0.0233(13) 0.0301(14) -0.0062(11) -0.0057(11) 0.0007(10)
O12 0.0318(15) 0.0372(16) 0.0293(14) -0.0171(12) -0.0010(11) 0.0101(11)
O9 0.0214(13) 0.0208(13) 0.0466(16) -0.0072(12) -0.0032(11) -0.0155(10)
O8 0.0350(15) 0.0367(15) 0.0343(14) -0.0140(12) -0.0189(12) 0.0002(11)
O3 0.0366(15) 0.0327(15) 0.0317(14) -0.0174(12) -0.0003(11) 0.0034(12)
O401 0.093(3) 0.100(3) 0.058(2) -0.051(2) -0.0258(19) 0.065(2)
O701 0.086(3) 0.110(3) 0.074(3) -0.033(3) -0.031(2) -0.009(2)
O201 0.0277(14) 0.0228(13) 0.0635(18) -0.0213(13) -0.0113(13) -0.0001(11)
O14 0.0273(14) 0.0513(17) 0.0424(16) -0.0278(14) -0.0179(12) 0.0084(13)
O5B 0.052(4) 0.041(4) 0.067(5) -0.013(4) -0.008(5) -0.004(4)
O16 0.0174(12) 0.0370(14) 0.0329(14) -0.0105(12) -0.0051(10) -0.0120(10)
O5C 0.066(5) 0.046(5) 0.052(5) -0.026(4) -0.013(4) -0.012(4)
O101 0.0268(14) 0.0223(13) 0.0644(18) -0.0214(13) -0.0128(13) 0.0021(10)
O7 0.0228(13) 0.0399(15) 0.0376(15) -0.0109(12) -0.0087(11) -0.0105(11)
O301 0.0252(14) 0.0504(17) 0.0538(18) -0.0279(15) -0.0107(12) -0.0051(12)
O6 0.0246(14) 0.0254(14) 0.0546(18) -0.0014(13) -0.0054(12) -0.0085(11)
O5 0.0316(15) 0.0219(14) 0.0592(18) -0.0099(13) -0.0091(14) 0.0040(11)
O1 0.0435(17) 0.063(2) 0.0492(18) -0.0402(16) -0.0261(14) 0.0175(14)
O2 0.0355(16) 0.0621(19) 0.0517(18) -0.0418(16) -0.0174(13) 0.0169(14)
O501 0.0210(14) 0.0597(19) 0.0626(19) -0.0308(16) -0.0115(13) -0.0096(13)
O601 0.055(2) 0.076(2) 0.063(2) -0.0159(18) -0.0364(17) -0.0161(17)
C704 0.170(8) 0.157(8) 0.241(9) -0.076(7) -0.006(7) 0.022(7)

loop_
_atom_type_symbol
_atom_type_description
_atom_type_scat_dispersion_real
_atom_type_scat_dispersion_imag
_atom_type_scat_source
C C 0.0033 0.0016 'International Tables Vol C Tables 4.2.6.8 and 6.1.1.4'
H H 0 0 'International Tables Vol C Tables 4.2.6.8 and 6.1.1.4'
O O 0.0106 0.006 'International Tables Vol C Tables 4.2.6.8 and 6.1.1.4'
N N 0.0061 0.0033 'International Tables Vol C Tables 4.2.6.8 and 6.1.1.4'

loop_
_geom_angle_atom_site_label_1
_geom_angle_atom_site_label_2
_geom_angle_atom_site_label_3
_geom_angle
C55 C54 C53 117.1(3)
C55 C54 C56 121.6(3)
C53 C54 C56 121.3(3)
C23 C22 C27 116.7(3)
C23 C22 C21 122.2(3)
C27 C22 C21 121.1(3)
O3 C9 C10 121.3(3)
O3 C9 C8 117.5(3)
C10 C9 C8 121.2(3)
C41 C36 C37 116.8(3)
C41 C36 C35 120.7(3)
C37 C36 C35 122.5(3)
O12 C39 C38 122.4(3)
O12 C39 C40 116.9(3)
C38 C39 C40 120.7(3)
O10 C32 C31 115.6(3)
O10 C32 C33 122.5(3)
C31 C32 C33 121.8(3)
C37 C38 C39 120.1(3)
C37 C38 H38 119.9
C39 C38 H38 119.9
C27 C26 C25 117.0(3)
C27 C26 C28 121.5(3)
C25 C26 C28 121.5(3)
C13 C12 C11 116.6(3)
C13 C12 C14 121.5(3)
C11 C12 C14 121.8(3)
C19 C21 C22 110.4(3)
C19 C21 C81 114.0(3)
C22 C21 C81 111.7(3)
C19 C21 H21 106.7
C22 C21 H21 106.7
C81 C21 H21 106.7
O15 C51 C52 121.4(3)
O15 C51 C50 117.8(3)
C52 C51 C50 120.8(3)
C32 C31 C30 119.3(3)
C32 C31 H31 120.4
C30 C31 H31 120.4
C4 C5 C6 117.0(3)
C4 C5 C7 120.2(3)
C6 C5 C7 122.8(3)
C63 C64 C35 112.9(3)
C63 C64 H64A 109
C35 C64 H64A 109
C63 C64 H64B 109
C35 C64 H64B 109
H64A C64 H64B 107.8
O1 C2 C3 116.0(3)
O1 C2 C1 123.6(3)
C3 C2 C1 120.4(3)
C7 C65 C66 115.1(3)
C7 C65 H65A 108.5
C66 C65 H65A 108.5
C7 C65 H65B 108.5
C66 C65 H65B 108.5
H65A C65 H65B 107.5
C47 C49 C80 115.1(3)
C47 C49 C50 111.2(3)
C80 C49 C50 110.3(3)
C47 C49 H49 106.6
C80 C49 H49 106.6
C50 C49 H49 106.6
O101 C104 N101 120.2(3)
O101 C104 C103 122.4(3)
N101 C104 C103 117.4(3)
C58 C57 C28 114.5(3)
C58 C57 H57A 108.6
C28 C57 H57A 108.6
C58 C57 H57B 108.6
C28 C57 H57B 108.6
H57A C57 H57B 107.6
C87 C86 C85 114.4(3)
C87 C86 H86A 108.7
C85 C86 H86A 108.7
C87 C86 H86B 108.7
C85 C86 H86B 108.7
H86A C86 H86B 107.6
C67 C66 C65 113.1(3)
C67 C66 H66A 109
C65 C66 H66A 109
C67 C66 H66B 109
C65 C66 H66B 109
H66A C66 H66B 107.8
C72 C71 C70 112.3(3)
C72 C71 H71A 109.1
C70 C71 H71A 109.1
C72 C71 H71B 109.1
C70 C71 H71B 109.1
H71A C71 H71B 107.9
N101 C034 H03A 109.5
N101 C034 H03B 109.5
H03A C034 H03B 109.5
N101 C034 H03C 109.5
H03A C034 H03C 109.5
H03B C034 H03C 109.5
C504 N501 C501 124.8(4)
C504 N501 C502 119.3(4)
C501 N501 C502 115.9(4)
O501 C504 N501 119.3(4)
O501 C504 C503 121.2(4)
N501 C504 C503 119.5(4)
C83 C84 C85 114.3(3)
C83 C84 H84A 108.7
C85 C84 H84A 108.7
C83 C84 H84B 108.7
C85 C84 H84B 108.7
H84A C84 H84B 107.6
C66 C67 C68 115.2(3)
C66 C67 H67A 108.5
C68 C67 H67A 108.5
C66 C67 H67B 108.5
C68 C67 H67B 108.5
H67A C67 H67B 107.5
N101 C102 H10A 109.5
N101 C102 H10B 109.5
H10A C102 H10B 109.5
N101 C102 H10C 109.5
H10A C102 H10C 109.5
H10B C102 H10C 109.5
N601 C601 H60A 109.5
N601 C601 H60B 109.5
H60A C601 H60B 109.5
N601 C601 H60C 109.5
H60A C601 H60C 109.5
H60B C601 H60C 109.5
N301 C302 H30A 109.5
N301 C302 H30B 109.5
H30A C302 H30B 109.5
N301 C302 H30C 109.5
H30A C302 H30C 109.5
H30B C302 H30C 109.5
C78 C77 C76 123.7(5)
C78 C77 H77A 106.4
C76 C77 H77A 106.4
C78 C77 H77B 106.4
C76 C77 H77B 106.4
H77A C77 H77B 106.5
C404 C403 H40A 109.5
C404 C403 H40B 109.5
H40A C403 H40B 109.5
C404 C403 H40C 109.5
H40A C403 H40C 109.5
H40B C403 H40C 109.5
C34 C29 C30 116.6(3)
C34 C29 C56 122.7(3)
C30 C29 C56 120.6(3)
C59 C60 C61 114.3(3)
C59 C60 H60D 108.7
C61 C60 H60D 108.7
C59 C60 H60E 108.7
C61 C60 H60E 108.7
H60D C60 H60E 107.6
C204 C203 H20A 109.5
C204 C203 H20B 109.5
H20A C203 H20B 109.5
C204 C203 H20C 109.5
H20A C203 H20C 109.5
H20B C203 H20C 109.5
C25 C24 C23 120.0(3)
C25 C24 H24 120
C23 C24 H24 120
N201 C202 H20D 109.5
N201 C202 H20E 109.5
H20D C202 H20E 109.5
N201 C202 H20F 109.5
H20D C202 H20F 109.5
H20E C202 H20F 109.5
N601 C602 H60F 109.5
N601 C602 H60G 109.5
H60F C602 H60G 109.5
N601 C602 H60H 109.5
H60F C602 H60H 109.5
H60G C602 H60H 109.5
N3A C1A H1A1 109.5
N3A C1A H1A2 109.5
H1A1 C1A H1A2 109.5
N3A C1A H1A3 109.5
H1A1 C1A H1A3 109.5
H1A2 C1A H1A3 109.5
N3A C2A H2A1 109.5
N3A C2A H2A2 109.5
H2A1 C2A H2A2 109.5
N3A C2A H2A3 109.5
H2A1 C2A H2A3 109.5
H2A2 C2A H2A3 109.5
O5A C4A C6A 124.2(10)
O5A C4A N3A 112.6(7)
C6A C4A N3A 123.0(10)
C4A C6A H6A1 109.5
C4A C6A H6A2 109.5
H6A1 C6A H6A2 109.5
C4A C6A H6A3 109.5
H6A1 C6A H6A3 109.5
H6A2 C6A H6A3 109.5
C12 C14 C15 111.8(3)
C12 C14 C73 110.8(3)
C15 C14 C73 113.4(3)
C12 C14 H14 106.8
C15 C14 H14 106.8
C73 C14 H14 106.8
N3B C1B H1B1 109.5
N3B C1B H1B2 109.5
H1B1 C1B H1B2 109.5
N3B C1B H1B3 109.5
H1B1 C1B H1B3 109.5
H1B2 C1B H1B3 109.5
N3B C2B H2B1 109.5
N3B C2B H2B2 109.5
H2B1 C2B H2B2 109.5
N3B C2B H2B3 109.5
H2B1 C2B H2B3 109.5
H2B2 C2B H2B3 109.5
O5B C4B C6B 122.6(10)
O5B C4B N3B 115.3(7)
C6B C4B N3B 122.1(10)
C4B C6B H6B1 109.5
C4B C6B H6B2 109.5
H6B1 C6B H6B2 109.5
C4B C6B H6B3 109.5
H6B1 C6B H6B3 109.5
H6B2 C6B H6B3 109.5
C57 C28 C1 113.6(3)
C57 C28 C26 111.6(3)
C1 C28 C26 110.6(3)
C57 C28 H28 106.9
C1 C28 H28 106.9
C26 C28 H28 106.9
C65 C7 C8 110.6(3)
C65 C7 C5 114.2(3)
C8 C7 C5 110.1(3)
C65 C7 H7 107.2
C8 C7 H7 107.2
C5 C7 H7 107.2
N3C C1C H1C1 109.5
N3C C1C H1C2 109.5
H1C1 C1C H1C2 109.5
N3C C1C H1C3 109.5
H1C1 C1C H1C3 109.5
H1C2 C1C H1C3 109.5
N3C C2C H2C1 109.5
N3C C2C H2C2 109.5
H2C1 C2C H2C2 109.5
N3C C2C H2C3 109.5
H2C1 C2C H2C3 109.5
H2C2 C2C H2C3 109.5
O5C C4C C6C 124.4(10)
O5C C4C N3C 113.5(7)
C6C C4C N3C 122.1(9)
C4C C6C H6C1 109.5
C4C C6C H6C2 109.5
H6C1 C6C H6C2 109.5
C4C C6C H6C3 109.5
H6C1 C6C H6C3 109.5
H6C2 C6C H6C3 109.5
C69 C70 C71 116.6(3)
C69 C70 H70A 108.1
C71 C70 H70A 108.1
C69 C70 H70B 108.1
C71 C70 H70B 108.1
H70A C70 H70B 107.3
C43 C48 C47 124.2(3)
C43 C48 H48 117.9
C47 C48 H48 117.9
C82 C81 C21 113.5(3)
C82 C81 H81A 108.9
C21 C81 H81A 108.9
C82 C81 H81B 108.9
C21 C81 H81B 108.9
H81A C81 H81B 107.7
C104 C103 H10D 109.5
C104 C103 H10E 109.5
H10D C103 H10E 109.5
C104 C103 H10F 109.5
H10D C103 H10F 109.5
H10E C103 H10F 109.5
N501 C502 H50A 109.5
N501 C502 H50B 109.5
H50A C502 H50B 109.5
N501 C502 H50C 109.5
H50A C502 H50C 109.5
H50B C502 H50C 109.5
O16 C53 C54 118.5(3)
O16 C53 C52 120.7(3)
C54 C53 C52 120.8(3)
C74 C73 C14 114.4(3)
C74 C73 H73A 108.7
C14 C73 H73A 108.7
C74 C73 H73B 108.7
C14 C73 H73B 108.7
H73A C73 H73B 107.6
O401 C404 N401 122.0(4)
O401 C404 C403 120.7(4)
N401 C404 C403 117.2(4)
C19 C20 C15 123.4(3)
C19 C20 H20 118.3
C15 C20 H20 118.3
C64 C63 C62 112.0(3)
C64 C63 H63A 109.2
C62 C63 H63A 109.2
C64 C63 H63B 109.2
C62 C63 H63B 109.2
H63A C63 H63B 107.9
O601 C604 N601 119.9(4)
O601 C604 C603 120.1(4)
N601 C604 C603 120.1(4)
C9 C10 C11 120.1(3)
C9 C10 H10 120
C11 C10 H10 120
C71 C72 C56 115.2(3)
C71 C72 H72A 108.5
C56 C72 H72A 108.5
C71 C72 H72B 108.5
C56 C72 H72B 108.5
H72A C72 H72B 107.5
C80 C79 C78 109.9(4)
C80 C79 H79A 109.7
C78 C79 H79A 109.7
C80 C79 H79B 109.7
C78 C79 H79B 109.7
H79A C79 H79B 108.2
C1 C6 C5 124.2(3)
C1 C6 H6 117.9
C5 C6 H6 117.9
C44 C45 C46 120.8(3)
C44 C45 H45 119.6
C46 C45 H45 119.6
C74 C75 C76 116.2(3)
C74 C75 H75A 108.2
C76 C75 H75A 108.2
C74 C75 H75B 108.2
C76 C75 H75B 108.2
H75A C75 H75B 107.4
N401 C402 H40D 109.5
N401 C402 H40E 109.5
H40D C402 H40E 109.5
N401 C402 H40F 109.5
H40D C402 H40F 109.5
H40E C402 H40F 109.5
C48 C43 C44 117.5(3)
C48 C43 C42 122.7(3)
C44 C43 C42 119.7(3)
C79 C80 C49 112.1(3)
C79 C80 H80A 109.2
C49 C80 H80A 109.2
C79 C80 H80B 109.2
C49 C80 H80B 109.2
H80A C80 H80B 107.9
N501 C501 H50D 109.5
N501 C501 H50E 109.5
H50D C501 H50E 109.5
N501 C501 H50F 109.5
H50D C501 H50F 109.5
H50E C501 H50F 109.5
C34 C33 C32 116.4(3)
C34 C33 C35 123.3(3)
C32 C33 C35 120.3(3)
C60 C59 C58 113.7(3)
C60 C59 H59A 108.8
C58 C59 H59A 108.8
C60 C59 H59B 108.8
C58 C59 H59B 108.8
H59A C59 H59B 107.7
O702 C703 C704 100.5(7)
O702 C703 H70C 111.7
C704 C703 H70C 111.7
O702 C703 H70D 111.7
C704 C703 H70D 111.7
H70C C703 H70D 109.4
C6 C1 C2 117.1(3)
C6 C1 C28 122.7(3)
C2 C1 C28 120.2(3)
O6 C18 C17 115.9(3)
O6 C18 C19 123.9(3)
C17 C18 C19 120.2(3)
C104 N101 C102 119.2(3)
C104 N101 C034 124.0(3)
C102 N101 C034 116.5(3)
C55 C50 C51 117.1(3)
C55 C50 C49 121.4(3)
C51 C50 C49 121.5(3)
C60 C61 C62 113.6(3)
C60 C61 H61A 108.8
C62 C61 H61A 108.8
C60 C61 H61B 108.8
C62 C61 H61B 108.8
H61A C61 H61B 107.7
C77 C76 C75 117.0(4)
C77 C76 H76A 108
C75 C76 H76A 108
C77 C76 H76B 108
C75 C76 H76B 108
H76A C76 H76B 107.3
C204 N201 C202 119.5(3)
C204 N201 C201 123.6(3)
C202 N201 C201 116.5(3)
O14 C46 C47 123.6(3)
O14 C46 C45 114.9(3)
C47 C46 C45 121.5(3)
O5 C101 C17 116.2(3)
O5 C101 C15 122.2(3)
C17 C101 C15 121.5(3)
C69 C68 C67 117.2(4)
C69 C68 H68A 108
C67 C68 H68A 108
C69 C68 H68B 108
C67 C68 H68B 108
H68A C68 H68B 107.2
C29 C56 C72 113.7(3)
C29 C56 C54 110.6(3)
C72 C56 C54 111.5(3)
C29 C56 H56 106.9
C72 C56 H56 106.9
C54 C56 H56 106.9
C86 C87 C88 112.2(3)
C86 C87 H87A 109.2
C88 C87 H87A 109.2
C86 C87 H87B 109.2
C88 C87 H87B 109.2
H87A C87 H87B 107.9
C70 C69 C68 117.9(4)
C70 C69 H69A 107.8
C68 C69 H69A 107.8
C70 C69 H69B 107.8
C68 C69 H69B 107.8
H69A C69 H69B 107.2
C702 C701 H70E 109.5
C702 C701 H70F 109.5
H70E C701 H70F 109.5
C702 C701 H70G 109.5
H70E C701 H70G 109.5
H70F C701 H70G 109.5
C8 C13 C12 123.8(3)
C8 C13 H13 118.1
C12 C13 H13 118.1
C40 C42 C88 111.3(3)
C40 C42 C43 110.3(3)
C88 C42 C43 113.6(3)
C40 C42 H42 107.1
C88 C42 H42 107.1
C43 C42 H42 107.1
C404 N401 C401 125.7(4)
C404 N401 C402 118.1(4)
C401 N401 C402 115.6(4)
C702 O702 C703 109.5(7)
C54 C55 C50 124.2(3)
C54 C55 H55 117.9
C50 C55 H55 117.9
C20 C19 C18 117.8(3)
C20 C19 C21 121.3(3)
C18 C19 C21 120.9(3)
C57 C58 C59 112.0(3)
C57 C58 H58A 109.2
C59 C58 H58A 109.2
C57 C58 H58B 109.2
C59 C58 H58B 109.2
H58A C58 H58B 107.9
C504 C503 H50G 109.5
C504 C503 H50H 109.5
H50G C503 H50H 109.5
C504 C503 H50I 109.5
H50G C503 H50I 109.5
H50H C503 H50I 109.5
C29 C34 C33 124.5(3)
C29 C34 H34 117.7
C33 C34 H34 117.7
O13 C44 C45 116.7(3)
O13 C44 C43 123.3(3)
C45 C44 C43 120.0(3)
O2 C4 C3 116.6(3)
O2 C4 C5 122.6(3)
C3 C4 C5 120.8(3)
N401 C401 H40G 109.5
N401 C401 H40H 109.5
H40G C401 H40H 109.5
N401 C401 H40I 109.5
H40G C401 H40I 109.5
H40H C401 H40I 109.5
O11 C37 C38 122.6(3)
O11 C37 C36 116.3(3)
C38 C37 C36 121.1(3)
C101 C15 C20 116.6(3)
C101 C15 C14 121.5(3)
C20 C15 C14 121.9(3)
C86 C85 C84 113.3(3)
C86 C85 H85A 108.9
C84 C85 H85A 108.9
C86 C85 H85B 108.9
C84 C85 H85B 108.9
H85A C85 H85B 107.7
O9 C30 C29 122.6(3)
O9 C30 C31 116.1(3)
C29 C30 C31 121.3(3)
C101 C17 C18 120.5(3)
C101 C17 H17 119.7
C18 C17 H17 119.7
C41 C40 C39 117.3(3)
C41 C40 C42 120.8(3)
C39 C40 C42 121.7(3)
O201 C204 N201 119.4(3)
O201 C204 C203 121.8(3)
N201 C204 C203 118.8(3)
C81 C82 C83 112.1(3)
C81 C82 H82A 109.2
C83 C82 H82A 109.2
C81 C82 H82B 109.2
C83 C82 H82B 109.2
H82A C82 H82B 107.9
N301 C301 H30D 109.5
N301 C301 H30E 109.5
H30D C301 H30E 109.5
N301 C301 H30F 109.5
H30D C301 H30F 109.5
H30E C301 H30F 109.5
C46 C47 C48 115.8(3)
C46 C47 C49 122.0(3)
C48 C47 C49 122.2(3)
C51 C52 C53 119.9(3)
C51 C52 H52 120
C53 C52 H52 120
C75 C74 C73 112.7(3)
C75 C74 H74A 109.1
C73 C74 H74A 109.1
C75 C74 H74B 109.1
C73 C74 H74B 109.1
H74A C74 H74B 107.8
C77 C78 C79 119.3(5)
C77 C78 H78A 107.5
C79 C78 H78A 107.5
C77 C78 H78B 107.5
C79 C78 H78B 107.5
H78A C78 H78B 107
C26 C27 C22 123.8(3)
C26 C27 H27 118.1
C22 C27 H27 118.1
C304 N301 C301 124.5(4)
C304 N301 C302 119.0(4)
C301 N301 C302 116.4(4)
C604 N601 C602 120.8(4)
C604 N601 C601 122.9(5)
C602 N601 C601 116.2(4)
C304 C303 H30G 109.5
C304 C303 H30H 109.5
H30G C303 H30H 109.5
C304 C303 H30I 109.5
H30G C303 H30I 109.5
H30H C303 H30I 109.5
C13 C8 C9 117.2(3)
C13 C8 C7 120.1(3)
C9 C8 C7 122.7(3)
O7 C23 C24 121.7(3)
O7 C23 C22 117.4(3)
C24 C23 C22 121.0(3)
C84 C83 C82 113.4(3)
C84 C83 H83A 108.9
C82 C83 H83A 108.9
C84 C83 H83B 108.9
C82 C83 H83B 108.9
H83A C83 H83B 107.7
C604 C603 H60I 109.5
C604 C603 H60J 109.5
H60I C603 H60J 109.5
C604 C603 H60K 109.5
H60I C603 H60K 109.5
H60J C603 H60K 109.5
C36 C41 C40 123.9(3)
C36 C41 H41 118
C40 C41 H41 118
C63 C62 C61 112.7(3)
C63 C62 H62A 109.1
C61 C62 H62A 109.1
C63 C62 H62B 109.1
C61 C62 H62B 109.1
H62A C62 H62B 107.8
C4 C3 C2 120.6(3)
C4 C3 H3 119.7
C2 C3 H3 119.7
O4 C11 C10 121.4(3)
O4 C11 C12 117.6(3)
C10 C11 C12 121.0(3)
C24 C25 O8 121.5(3)
C24 C25 C26 121.5(3)
O8 C25 C26 117.1(3)
O301 C304 N301 121.1(4)
O301 C304 C303 121.3(4)
N301 C304 C303 117.6(4)
C36 C35 C64 110.8(3)
C36 C35 C33 110.3(3)
C64 C35 C33 113.5(3)
C36 C35 H35 107.3
C64 C35 H35 107.3
C33 C35 H35 107.3
C87 C88 C42 113.4(3)
C87 C88 H88A 108.9
C42 C88 H88A 108.9
C87 C88 H88B 108.9
C42 C88 H88B 108.9
H88A C88 H88B 107.7
N201 C201 H20G 109.5
N201 C201 H20H 109.5
H20G C201 H20H 109.5
N201 C201 H20I 109.5
H20G C201 H20I 109.5
H20H C201 H20I 109.5
O701 C702 O702 129.6(9)
O701 C702 C701 122.3(7)
O702 C702 C701 108.1(7)
C4A N3A C2A 123.7(7)
C4A N3A C1A 120.6(7)
C2A N3A C1A 115.7(10)
C4B N3B C1B 121.7(6)
C4B N3B C2B 123.8(8)
C1B N3B C2B 114.5(11)
C4C N3C C1C 124.4(7)
C4C N3C C2C 120.0(6)
C1C N3C C2C 115.5(10)
C37 O11 H11 109.5
C32 O10 H10G 109.5
C51 O15 H15 109.5
C44 O13 H13A 109.5
C11 O4 H4 109.5
C39 O12 H12 109.5
C30 O9 H9 109.5
C25 O8 H8 109.5
C9 O3 H3A 109.5
C46 O14 H14A 109.5
C53 O16 H16 109.5
C23 O7 H7A 109.5
C18 O6 H6A 109.5
C101 O5 H5 109.5
C2 O1 H1 109.5
C4 O2 H2 109.5
C703 C704 H70H 109.5
C703 C704 H70I 109.5
H70H C704 H70I 109.5
C703 C704 H70J 109.5
H70H C704 H70J 109.5
H70I C704 H70J 109.5

loop_
_geom_bond_atom_site_label_1
_geom_bond_atom_site_label_2
_geom_bond_distance
C54 C55 1.383(4)
C54 C53 1.395(4)
C54 C56 1.539(5)
C22 C23 1.399(4)
C22 C27 1.400(4)
C22 C21 1.524(5)
C9 O3 1.384(4)
C9 C10 1.386(5)
C9 C8 1.392(5)
C36 C41 1.385(4)
C36 C37 1.406(4)
C36 C35 1.516(4)
C39 O12 1.369(4)
C39 C38 1.388(5)
C39 C40 1.399(5)
C32 O10 1.384(4)
C32 C31 1.387(4)
C32 C33 1.396(4)
C38 C37 1.385(5)
C38 H38 0.95
C26 C27 1.376(5)
C26 C25 1.402(4)
C26 C28 1.538(4)
C12 C13 1.397(5)
C12 C11 1.404(5)
C12 C14 1.513(5)
C21 C19 1.516(5)
C21 C81 1.533(5)
C21 H21 1
C51 O15 1.368(4)
C51 C52 1.389(5)
C51 C50 1.397(4)
C31 C30 1.404(5)
C31 H31 0.95
C5 C4 1.391(5)
C5 C6 1.393(5)
C5 C7 1.531(5)
C64 C63 1.523(4)
C64 C35 1.532(4)
C64 H64A 0.99
C64 H64B 0.99
C2 O1 1.367(4)
C2 C3 1.389(5)
C2 C1 1.401(5)
C65 C7 1.516(5)
C65 C66 1.518(5)
C65 H65A 0.99
C65 H65B 0.99
C49 C47 1.506(5)
C49 C80 1.538(5)
C49 C50 1.538(4)
C49 H49 1
C104 O101 1.252(4)
C104 N101 1.333(5)
C104 C103 1.499(5)
C57 C58 1.524(5)
C57 C28 1.527(4)
C57 H57A 0.99
C57 H57B 0.99
C86 C87 1.513(5)
C86 C85 1.518(5)
C86 H86A 0.99
C86 H86B 0.99
C66 C67 1.509(5)
C66 H66A 0.99
C66 H66B 0.99
C71 C72 1.512(5)
C71 C70 1.517(5)
C71 H71A 0.99
C71 H71B 0.99
C034 N101 1.455(4)
C034 H03A 0.98
C034 H03B 0.98
C034 H03C 0.98
N501 C504 1.320(5)
N501 C501 1.466(6)
N501 C502 1.470(7)
C504 O501 1.251(5)
C504 C503 1.496(6)
C84 C83 1.506(5)
C84 C85 1.528(5)
C84 H84A 0.99
C84 H84B 0.99
C67 C68 1.519(5)
C67 H67A 0.99
C67 H67B 0.99
C102 N101 1.449(5)
C102 H10A 0.98
C102 H10B 0.98
C102 H10C 0.98
C601 N601 1.449(6)
C601 H60A 0.98
C601 H60B 0.98
C601 H60C 0.98
C302 N301 1.470(6)
C302 H30A 0.98
C302 H30B 0.98
C302 H30C 0.98
C77 C78 1.369(7)
C77 C76 1.462(6)
C77 H77A 0.99
C77 H77B 0.99
C403 C404 1.509(7)
C403 H40A 0.98
C403 H40B 0.98
C403 H40C 0.98
C29 C34 1.390(4)
C29 C30 1.396(4)
C29 C56 1.513(5)
C60 C59 1.518(5)
C60 C61 1.530(5)
C60 H60D 0.99
C60 H60E 0.99
C203 C204 1.488(5)
C203 H20A 0.98
C203 H20B 0.98
C203 H20C 0.98
C24 C25 1.372(5)
C24 C23 1.385(5)
C24 H24 0.95
C202 N201 1.457(5)
C202 H20D 0.98
C202 H20E 0.98
C202 H20F 0.98
C602 N601 1.434(7)
C602 H60F 0.98
C602 H60G 0.98
C602 H60H 0.98
C1A N3A 1.485(8)
C1A H1A1 0.98
C1A H1A2 0.98
C1A H1A3 0.98
C2A N3A 1.449(8)
C2A H2A1 0.98
C2A H2A2 0.98
C2A H2A3 0.98
C4A O5A 1.273(10)
C4A C6A 1.366(11)
C4A N3A 1.448(7)
C6A H6A1 0.98
C6A H6A2 0.98
C6A H6A3 0.98
C14 C15 1.516(4)
C14 C73 1.529(5)
C14 H14 1
C1B N3B 1.462(8)
C1B H1B1 0.98
C1B H1B2 0.98
C1B H1B3 0.98
C2B N3B 1.473(9)
C2B H2B1 0.98
C2B H2B2 0.98
C2B H2B3 0.98
C4B O5B 1.273(9)
C4B C6B 1.379(11)
C4B N3B 1.435(7)
C6B H6B1 0.98
C6B H6B2 0.98
C6B H6B3 0.98
C28 C1 1.533(5)
C28 H28 1
C7 C8 1.530(5)
C7 H7 1
C1C N3C 1.456(9)
C1C H1C1 0.98
C1C H1C2 0.98
C1C H1C3 0.98
C2C N3C 1.481(8)
C2C H2C1 0.98
C2C H2C2 0.98
C2C H2C3 0.98
C4C O5C 1.281(10)
C4C C6C 1.363(11)
C4C N3C 1.446(7)
C6C H6C1 0.98
C6C H6C2 0.98
C6C H6C3 0.98
C70 C69 1.495(6)
C70 H70A 0.99
C70 H70B 0.99
C48 C43 1.385(5)
C48 C47 1.412(4)
C48 H48 0.95
C81 C82 1.511(5)
C81 H81A 0.99
C81 H81B 0.99
C103 H10D 0.98
C103 H10E 0.98
C103 H10F 0.98
C502 H50A 0.98
C502 H50B 0.98
C502 H50C 0.98
C53 O16 1.377(4)
C53 C52 1.405(5)
C73 C74 1.517(5)
C73 H73A 0.99
C73 H73B 0.99
C404 O401 1.216(5)
C404 N401 1.313(5)
C20 C19 1.394(4)
C20 C15 1.411(4)
C20 H20 0.95
C63 C62 1.525(4)
C63 H63A 0.99
C63 H63B 0.99
C604 O601 1.238(5)
C604 N601 1.329(6)
C604 C603 1.483(7)
C10 C11 1.389(5)
C10 H10 0.95
C72 C56 1.534(4)
C72 H72A 0.99
C72 H72B 0.99
C79 C80 1.517(5)
C79 C78 1.553(6)
C79 H79A 0.99
C79 H79B 0.99
C6 C1 1.383(5)
C6 H6 0.95
C45 C44 1.387(5)
C45 C46 1.388(5)
C45 H45 0.95
C75 C74 1.487(5)
C75 C76 1.521(5)
C75 H75A 0.99
C75 H75B 0.99
C402 N401 1.496(6)
C402 H40D 0.98
C402 H40E 0.98
C402 H40F 0.98
C43 C44 1.389(5)
C43 C42 1.535(5)
C80 H80A 0.99
C80 H80B 0.99
C501 H50D 0.98
C501 H50E 0.98
C501 H50F 0.98
C33 C34 1.396(5)
C33 C35 1.533(4)
C59 C58 1.525(5)
C59 H59A 0.99
C59 H59B 0.99
C703 O702 1.524(8)
C703 C704 1.558(12)
C703 H70C 0.99
C703 H70D 0.99
C18 O6 1.359(4)
C18 C17 1.399(5)
C18 C19 1.403(5)
C50 C55 1.395(4)
C61 C62 1.537(4)
C61 H61A 0.99
C61 H61B 0.99
C76 H76A 0.99
C76 H76B 0.99
N201 C204 1.334(4)
N201 C201 1.468(4)
C46 O14 1.382(4)
C46 C47 1.384(5)
C101 O5 1.372(4)
C101 C17 1.382(5)
C101 C15 1.402(5)
C68 C69 1.499(6)
C68 H68A 0.99
C68 H68B 0.99
C56 H56 1
C87 C88 1.530(5)
C87 H87A 0.99
C87 H87B 0.99
C69 H69A 0.99
C69 H69B 0.99
C701 C702 1.568(10)
C701 H70E 0.98
C701 H70F 0.98
C701 H70G 0.98
C13 C8 1.391(5)
C13 H13 0.95
C42 C40 1.522(4)
C42 C88 1.533(5)
C42 H42 1
N401 C401 1.455(6)
O702 C702 1.258(8)
C55 H55 0.95
C58 H58A 0.99
C58 H58B 0.99
C503 H50G 0.98
C503 H50H 0.98
C503 H50I 0.98
C34 H34 0.95
C44 O13 1.369(4)
C4 O2 1.375(4)
C4 C3 1.386(5)
C401 H40G 0.98
C401 H40H 0.98
C401 H40I 0.98
C37 O11 1.377(4)
C85 H85A 0.99
C85 H85B 0.99
C30 O9 1.374(4)
C17 H17 0.95
C40 C41 1.390(4)
C204 O201 1.248(4)
C82 C83 1.535(5)
C82 H82A 0.99
C82 H82B 0.99
C301 N301 1.456(6)
C301 H30D 0.98
C301 H30E 0.98
C301 H30F 0.98
C52 H52 0.95
C74 H74A 0.99
C74 H74B 0.99
C78 H78A 0.99
C78 H78B 0.99
C27 H27 0.95
N301 C304 1.316(5)
C303 C304 1.505(6)
C303 H30G 0.98
C303 H30H 0.98
C303 H30I 0.98
C23 O7 1.382(4)
C83 H83A 0.99
C83 H83B 0.99
C603 H60I 0.98
C603 H60J 0.98
C603 H60K 0.98
C41 H41 0.95
C62 H62A 0.99
C62 H62B 0.99
C3 H3 0.95
C11 O4 1.371(4)
C25 O8 1.388(4)
C304 O301 1.237(5)
C35 H35 1
C88 H88A 0.99
C88 H88B 0.99
C201 H20G 0.98
C201 H20H 0.98
C201 H20I 0.98
C702 O701 1.196(8)
O11 H11 0.84
O10 H10G 0.84
O15 H15 0.84
O13 H13A 0.84
O4 H4 0.84
O12 H12 0.84
O9 H9 0.84
O8 H8 0.84
O3 H3A 0.84
O14 H14A 0.84
O16 H16 0.84
O7 H7A 0.84
O6 H6A 0.84
O5 H5 0.84
O1 H1 0.84
O2 H2 0.84
C704 H70H 0.98
C704 H70I 0.98
C704 H70J 0.98
